data_1512615
loop_
_publ_author_name
'Constantine A. Stewart'
'Diane A. Dickie'
'Richard A. Kemp'

_publ_section_title
;
 Investigation of metal cyclam complexes as potential catalysts for the
 production of dimethyl carbonate
;
_journal_name_full
;
Inorganica Chimica Acta
;
_journal_page_first 268
_journal_page_last 276
_journal_paper_doi 10.1016/j.ica.2012.03.025
_journal_volume 392
_journal_year 2012
_chemical_absolute_configuration unk
_chemical_formula_sum 'C14 H29 Cl2 N5 O9 Zn'
_chemical_formula_weight 547.69
_space_group_IT_number 19
_symmetry_cell_setting orthorhombic
_symmetry_space_group_name_Hall 'P 2ac 2ab'
_symmetry_space_group_name_H-M 'P 21 21 21'
_atom_sites_solution_hydrogens geom
_atom_sites_solution_primary direct
_atom_sites_solution_secondary difmap
_cell_angle_alpha 90.00
_cell_angle_beta 90.00
_cell_angle_gamma 90.00
_cell_formula_units_Z 4
_cell_length_a 10.0465(3)
_cell_length_b 14.0838(4)
_cell_length_c 16.2733(5)
_cell_measurement_reflns_used 9915
_cell_measurement_temperature 228(2)
_cell_measurement_theta_max 24.30
_cell_measurement_theta_min 2.38
_cell_volume 2302.56(12)
_computing_cell_refinement 'Bruker SAINT'
_computing_data_collection 'Bruker APEX2'
_computing_data_reduction 'Bruker SAINT'
_computing_molecular_graphics 'Bruker SHELXTL'
_computing_publication_material 'Bruker SHELXTL'
_computing_structure_refinement 'SHELXL-97 (Sheldrick, 2008)'
_computing_structure_solution 'SHELXS-97 (Sheldrick, 2008)'
_diffrn_ambient_temperature 228(2)
_diffrn_measured_fraction_theta_full 0.998
_diffrn_measured_fraction_theta_max 0.998
_diffrn_measurement_device_type 'Bruker APEX-II CCD'
_diffrn_measurement_method '\f and \w scans'
_diffrn_radiation_monochromator graphite
_diffrn_radiation_source 'fine-focus sealed tube'
_diffrn_radiation_type MoK\a
_diffrn_radiation_wavelength 0.71073
_diffrn_reflns_av_R_equivalents 0.0442
_diffrn_reflns_av_sigmaI/netI 0.0294
_diffrn_reflns_limit_h_max 12
_diffrn_reflns_limit_h_min -12
_diffrn_reflns_limit_k_max 18
_diffrn_reflns_limit_k_min -18
_diffrn_reflns_limit_l_max 20
_diffrn_reflns_limit_l_min -20
_diffrn_reflns_number 38283
_diffrn_reflns_theta_full 27.10
_diffrn_reflns_theta_max 27.10
_diffrn_reflns_theta_min 2.89
_exptl_absorpt_coefficient_mu 1.353
_exptl_absorpt_correction_T_max 0.8600
_exptl_absorpt_correction_T_min 0.7066
_exptl_absorpt_correction_type multi-scan
_exptl_absorpt_process_details 'Bruker, SADABS'
_exptl_crystal_colour colourless
_exptl_crystal_density_diffrn 1.580
_exptl_crystal_density_method 'not measured'
_exptl_crystal_description chip
_exptl_crystal_F_000 1136
_exptl_crystal_size_max 0.28
_exptl_crystal_size_mid 0.18
_exptl_crystal_size_min 0.12
_refine_diff_density_max 0.485
_refine_diff_density_min -0.402
_refine_diff_density_rms 0.071
_refine_ls_abs_structure_details 'Flack H D (1983), Acta Cryst. A39, 876-881'
_refine_ls_abs_structure_Flack 0.504(14)
_refine_ls_extinction_method none
_refine_ls_goodness_of_fit_ref 1.047
_refine_ls_hydrogen_treatment constr
_refine_ls_matrix_type full
_refine_ls_number_parameters 281
_refine_ls_number_reflns 5081
_refine_ls_number_restraints 0
_refine_ls_restrained_S_all 1.047
_refine_ls_R_factor_all 0.0497
_refine_ls_R_factor_gt 0.0399
_refine_ls_shift/su_max 0.001
_refine_ls_shift/su_mean 0.000
_refine_ls_structure_factor_coef Fsqd
_refine_ls_weighting_details 'calc w=1/[\s^2^(Fo^2^)+(0.0651P)^2^+0.8579P] where P=(Fo^2^+2Fc^2^)/3'
_refine_ls_weighting_scheme calc
_refine_ls_wR_factor_gt 0.1019
_refine_ls_wR_factor_ref 0.1085
_reflns_number_gt 4409
_reflns_number_total 5081
_reflns_threshold_expression >2sigma(I)
_cod_data_source_file ICA-2012-392-268-276-6.cif
_cod_data_source_block rkdd58o
_cod_depositor_comments
;
The following automatic conversions were performed:

'_symmetry_cell_setting' value 'Orthorhombic' changed to
'orthorhombic' according to the built-in table from CIF Core
dictionary named 'cif_core.dic' version 2.4.1 from 2010-06-29.

Automatic conversion script
Id: cif_fix_values 1891 2012-01-12 08:04:46Z andrius 

The following automatic conversions were performed:

data name '_iucr_refine_instruction_details' was replaced with
'_iucr_refine_instructions_details' as specified in the replacement
file 'data/replacement-values/replacement_tags.lst'.

Automatic conversion script
Id: cif_correct_tags 9268 2022-04-12 08:56:07Z antanas 
;
_cod_original_sg_symbol_H-M P2(1)2(1)2(1)
_cod_database_code 1512615

loop_
_symmetry_equiv_pos_as_xyz
'x, y, z'
'-x+1/2, -y, z+1/2'
'-x, y+1/2, -z+1/2'
'x+1/2, -y+1/2, -z'

loop_
_atom_site_label
_atom_site_type_symbol
_atom_site_fract_x
_atom_site_fract_y
_atom_site_fract_z
_atom_site_U_iso_or_equiv
_atom_site_adp_type
_atom_site_occupancy
_atom_site_symmetry_multiplicity
_atom_site_calc_flag
_atom_site_refinement_flags
Zn1 Zn 0.02974(4) 0.52205(3) 0.91045(2) 0.03238(11) Uani 1 1 d .
N1 N -0.1820(3) 0.5032(2) 0.8812(2) 0.0465(8) Uani 1 1 d .
N2 N 0.0613(3) 0.6192(2) 0.8165(2) 0.0467(8) Uani 1 1 d .
H2A H 0.0328 0.6769 0.8365 0.056 Uiso 1 1 calc R
N3 N 0.2423(3) 0.5297(3) 0.92378(19) 0.0456(8) Uani 1 1 d .
H3A H 0.2607 0.5357 0.9789 0.055 Uiso 1 1 calc R
N4 N 0.0257(4) 0.3747(2) 0.92281(17) 0.0454(7) Uani 1 1 d .
H4A H 0.0156 0.3645 0.9783 0.054 Uiso 1 1 calc R
N5 N -0.0106(3) 0.5895(2) 1.01719(18) 0.0397(7) Uani 1 1 d .
H5C H 0.0579 0.6149 1.0414 0.048 Uiso 1 1 calc R
O2 O -0.1334(4) 0.6327(3) 1.1310(2) 0.0687(9) Uani 1 1 d .
O3 O 0.1240(4) 0.4275(3) 0.1245(3) 0.1008(15) Uani 1 1 d .
O4 O 0.0718(5) 0.2695(3) 0.1361(3) 0.0976(14) Uani 1 1 d .
O5 O -0.0088(5) 0.3747(4) 0.2321(2) 0.1026(15) Uani 1 1 d .
O6 O -0.0934(3) 0.3760(3) 0.0986(2) 0.0647(8) Uani 1 1 d .
O7 O 0.4881(5) 0.7049(4) 0.0898(5) 0.183(4) Uani 1 1 d .
O8 O 0.2702(4) 0.6684(4) 0.0843(3) 0.1007(15) Uani 1 1 d .
O9 O 0.4279(4) 0.5484(2) 0.0768(2) 0.0628(9) Uani 1 1 d .
O10 O 0.3876(10) 0.6289(5) 0.1980(3) 0.213(5) Uani 1 1 d .
C1 C -0.2101(5) 0.5129(4) 0.7909(3) 0.0688(14) Uani 1 1 d .
H1A H -0.1716 0.4580 0.7626 0.083 Uiso 1 1 calc R
H1B H -0.3067 0.5102 0.7829 0.083 Uiso 1 1 calc R
C2 C -0.1591(6) 0.6010(4) 0.7506(3) 0.0720(15) Uani 1 1 d .
H2C H -0.1860 0.6558 0.7837 0.086 Uiso 1 1 calc R
H2B H -0.2017 0.6072 0.6967 0.086 Uiso 1 1 calc R
C3 C -0.0109(6) 0.6045(3) 0.7389(3) 0.0644(13) Uani 1 1 d .
H3B H 0.0189 0.5449 0.7140 0.077 Uiso 1 1 calc R
H3C H 0.0110 0.6562 0.7009 0.077 Uiso 1 1 calc R
C4 C 0.2053(5) 0.6294(4) 0.8025(3) 0.0632(12) Uani 1 1 d .
H4B H 0.2239 0.6913 0.7775 0.076 Uiso 1 1 calc R
H4C H 0.2361 0.5799 0.7648 0.076 Uiso 1 1 calc R
C5 C 0.2784(5) 0.6211(4) 0.8834(3) 0.0642(13) Uani 1 1 d .
H5B H 0.3747 0.6234 0.8738 0.077 Uiso 1 1 calc R
H5A H 0.2543 0.6744 0.9192 0.077 Uiso 1 1 calc R
C6 C 0.3180(5) 0.4477(4) 0.8926(3) 0.0685(14) Uani 1 1 d .
H6B H 0.4130 0.4568 0.9039 0.082 Uiso 1 1 calc R
H6A H 0.3066 0.4430 0.8329 0.082 Uiso 1 1 calc R
C7 C 0.2709(6) 0.3567(4) 0.9328(3) 0.0719(15) Uani 1 1 d .
H7B H 0.3403 0.3083 0.9262 0.086 Uiso 1 1 calc R
H7A H 0.2601 0.3682 0.9918 0.086 Uiso 1 1 calc R
C8 C 0.1435(6) 0.3180(3) 0.8999(3) 0.0641(13) Uani 1 1 d .
H8B H 0.1493 0.3149 0.8398 0.077 Uiso 1 1 calc R
H8A H 0.1317 0.2530 0.9203 0.077 Uiso 1 1 calc R
C9 C -0.0985(5) 0.3385(3) 0.8858(3) 0.0571(12) Uani 1 1 d .
H9B H -0.1179 0.2750 0.9072 0.069 Uiso 1 1 calc R
H9A H -0.0882 0.3339 0.8260 0.069 Uiso 1 1 calc R
C10 C -0.2128(5) 0.4056(3) 0.9063(3) 0.0571(11) Uani 1 1 d .
H10B H -0.2937 0.3843 0.8781 0.069 Uiso 1 1 calc R
H10A H -0.2298 0.4040 0.9655 0.069 Uiso 1 1 calc R
C11 C -0.2633(4) 0.5732(4) 0.9257(4) 0.0709(16) Uani 1 1 d .
H11A H -0.3210 0.6146 0.8977 0.085 Uiso 1 1 calc R
C12 C -0.2504(5) 0.5761(4) 1.0187(3) 0.0672(14) Uani 1 1 d .
H12A H -0.3235 0.5630 1.0529 0.081 Uiso 1 1 calc R
C13 C -0.1184(4) 0.6001(3) 1.0535(3) 0.0462(9) Uani 1 1 d .
C14 C -0.0166(7) 0.6521(4) 1.1781(3) 0.0820(17) Uani 1 1 d .
H14A H -0.0420 0.6739 1.2324 0.123 Uiso 1 1 calc R
H14B H 0.0354 0.7008 1.1509 0.123 Uiso 1 1 calc R
H14C H 0.0361 0.5946 1.1830 0.123 Uiso 1 1 calc R
Cl1 Cl 0.02217(12) 0.36018(7) 0.14924(5) 0.0491(2) Uani 1 1 d .
Cl2 Cl 0.39316(10) 0.63670(8) 0.11410(7) 0.0531(3) Uani 1 1 d .

loop_
_atom_site_aniso_label
_atom_site_aniso_U_11
_atom_site_aniso_U_22
_atom_site_aniso_U_33
_atom_site_aniso_U_23
_atom_site_aniso_U_13
_atom_site_aniso_U_12
Zn1 0.03227(19) 0.03505(19) 0.02982(17) -0.00136(16) -0.00200(16) 0.00139(17)
N1 0.0434(17) 0.0425(19) 0.0538(18) 0.0030(14) -0.0129(15) -0.0071(14)
N2 0.053(2) 0.0446(18) 0.0425(17) 0.0047(14) 0.0047(15) 0.0045(14)
N3 0.0340(15) 0.060(2) 0.0429(18) -0.0058(17) -0.0002(13) 0.0084(15)
N4 0.068(2) 0.0334(14) 0.0350(15) 0.0010(12) -0.0067(16) 0.0044(16)
N5 0.0410(19) 0.0399(15) 0.0383(15) -0.0059(12) 0.0024(13) 0.0003(13)
O2 0.068(2) 0.076(2) 0.062(2) -0.0223(18) 0.0255(17) -0.0018(18)
O3 0.078(3) 0.108(3) 0.116(4) 0.046(3) -0.013(3) -0.035(2)
O4 0.105(4) 0.073(2) 0.114(3) -0.014(2) -0.004(3) 0.029(2)
O5 0.093(3) 0.175(4) 0.0394(17) -0.017(2) -0.0078(19) 0.041(3)
O6 0.0605(19) 0.084(2) 0.0499(17) 0.0106(16) -0.0081(16) -0.0086(17)
O7 0.087(3) 0.084(3) 0.377(11) -0.098(5) 0.077(5) -0.040(3)
O8 0.063(2) 0.108(3) 0.131(4) -0.035(3) -0.026(3) 0.023(2)
O9 0.074(2) 0.0514(16) 0.063(2) -0.0136(14) -0.0136(16) 0.0022(14)
O10 0.403(13) 0.183(6) 0.053(3) -0.038(3) -0.053(5) 0.157(8)
C1 0.069(3) 0.068(3) 0.069(3) 0.010(3) -0.040(3) -0.012(3)
C2 0.076(4) 0.073(3) 0.067(3) 0.019(3) -0.034(3) -0.002(3)
C3 0.087(4) 0.064(3) 0.043(2) 0.0141(19) -0.010(2) -0.003(2)
C4 0.053(3) 0.079(3) 0.058(3) 0.009(2) 0.016(2) -0.004(2)
C5 0.043(2) 0.077(3) 0.073(3) 0.004(3) 0.007(2) -0.015(2)
C6 0.047(2) 0.090(4) 0.068(3) -0.019(3) 0.005(2) 0.024(3)
C7 0.073(3) 0.070(3) 0.072(3) -0.009(3) -0.011(3) 0.041(3)
C8 0.096(4) 0.044(2) 0.053(3) -0.009(2) -0.002(3) 0.024(2)
C9 0.083(3) 0.039(2) 0.049(2) 0.0018(17) -0.007(2) -0.010(2)
C10 0.051(2) 0.051(2) 0.069(3) 0.010(2) -0.006(2) -0.0131(19)
C11 0.030(2) 0.069(3) 0.114(5) -0.005(3) -0.013(3) 0.012(2)
C12 0.035(2) 0.090(4) 0.077(3) -0.021(3) 0.017(2) -0.002(2)
C13 0.047(2) 0.040(2) 0.052(2) -0.0069(17) 0.0097(19) 0.0035(18)
C14 0.103(5) 0.089(4) 0.055(3) -0.036(3) 0.020(3) -0.017(4)
Cl1 0.0579(6) 0.0521(5) 0.0374(4) 0.0024(4) -0.0063(5) 0.0067(5)
Cl2 0.0446(5) 0.0527(5) 0.0619(6) -0.0180(5) -0.0090(4) 0.0001(4)

loop_
_atom_type_symbol
_atom_type_description
_atom_type_scat_dispersion_real
_atom_type_scat_dispersion_imag
_atom_type_scat_source
C C 0.0033 0.0016 'International Tables Vol C Tables 4.2.6.8 and 6.1.1.4'
H H 0.0000 0.0000 'International Tables Vol C Tables 4.2.6.8 and 6.1.1.4'
N N 0.0061 0.0033 'International Tables Vol C Tables 4.2.6.8 and 6.1.1.4'
O O 0.0106 0.0060 'International Tables Vol C Tables 4.2.6.8 and 6.1.1.4'
Cl Cl 0.1484 0.1585 'International Tables Vol C Tables 4.2.6.8 and 6.1.1.4'
Zn Zn 0.2839 1.4301 'International Tables Vol C Tables 4.2.6.8 and 6.1.1.4'

loop_
_geom_angle_atom_site_label_1
_geom_angle_atom_site_label_2
_geom_angle_atom_site_label_3
_geom_angle
N5 Zn1 N2 110.71(13)
N5 Zn1 N4 112.39(12)
N2 Zn1 N4 136.89(12)
N5 Zn1 N3 95.10(13)
N2 Zn1 N3 83.66(14)
N4 Zn1 N3 93.42(14)
N5 Zn1 N1 92.81(14)
N2 Zn1 N1 93.89(13)
N4 Zn1 N1 83.21(14)
N3 Zn1 N1 172.08(14)
C10 N1 C11 112.0(4)
C10 N1 C1 108.5(4)
C11 N1 C1 108.4(4)
C10 N1 Zn1 104.9(3)
C11 N1 Zn1 110.5(3)
C1 N1 Zn1 112.5(3)
C3 N2 C4 111.4(4)
C3 N2 Zn1 117.6(3)
C4 N2 Zn1 109.1(3)
C6 N3 C5 113.5(4)
C6 N3 Zn1 116.0(3)
C5 N3 Zn1 103.9(3)
C8 N4 C9 112.8(3)
C8 N4 Zn1 119.9(3)
C9 N4 Zn1 108.7(2)
C13 N5 Zn1 129.8(3)
C13 O2 C14 118.3(4)
C2 C1 N1 116.2(4)
C1 C2 C3 115.0(4)
N2 C3 C2 112.6(4)
N2 C4 C5 109.6(4)
N3 C5 C4 109.4(4)
N3 C6 C7 110.7(4)
C8 C7 C6 115.0(4)
N4 C8 C7 113.5(4)
N4 C9 C10 109.5(3)
N1 C10 C9 111.2(4)
N1 C11 C12 117.4(4)
C13 C12 C11 117.6(4)
N5 C13 O2 125.6(4)
N5 C13 C12 124.8(4)
O2 C13 C12 109.6(4)
O4 Cl1 O5 111.3(3)
O4 Cl1 O6 110.2(3)
O5 Cl1 O6 110.4(2)
O4 Cl1 O3 107.8(3)
O5 Cl1 O3 109.2(3)
O6 Cl1 O3 107.9(2)
O10 Cl2 O8 109.6(5)
O10 Cl2 O7 111.2(6)
O8 Cl2 O7 106.4(4)
O10 Cl2 O9 111.4(3)
O8 Cl2 O9 110.2(2)
O7 Cl2 O9 108.0(3)

loop_
_geom_bond_atom_site_label_1
_geom_bond_atom_site_label_2
_geom_bond_distance
Zn1 N5 2.021(3)
Zn1 N2 2.076(3)
Zn1 N4 2.085(3)
Zn1 N3 2.149(3)
Zn1 N1 2.196(3)
N1 C10 1.467(5)
N1 C11 1.471(6)
N1 C1 1.502(6)
N2 C3 1.471(6)
N2 C4 1.472(6)
N3 C6 1.474(6)
N3 C5 1.490(6)
N4 C8 1.476(6)
N4 C9 1.477(6)
N5 C13 1.243(5)
O2 C13 1.350(5)
O2 C14 1.428(7)
O3 Cl1 1.452(4)
O4 Cl1 1.388(4)
O5 Cl1 1.399(3)
O6 Cl1 1.442(3)
O7 Cl2 1.410(5)
O8 Cl2 1.400(4)
O9 Cl2 1.427(3)
O10 Cl2 1.372(5)
C1 C2 1.495(7)
C2 C3 1.501(9)
C4 C5 1.511(7)
C6 C7 1.515(8)
C7 C8 1.491(8)
C9 C10 1.524(7)
C11 C12 1.519(8)
C12 C13 1.481(7)

loop_
_geom_hbond_atom_site_label_D
_geom_hbond_atom_site_label_H
_geom_hbond_atom_site_label_A
_geom_hbond_distance_DH
_geom_hbond_distance_HA
_geom_hbond_distance_DA
_geom_hbond_angle_DHA
_geom_hbond_site_symmetry_A
N2 H2A O7 0.92 2.10 3.000(6) 165.4 4_466
N3 H3A O9 0.92 2.32 3.121(5) 145.3 1_556
N3 H3A O8 0.92 2.54 3.273(6) 137.1 1_556
N3 H3A Cl2 0.92 2.94 3.763(3) 149.9 1_556
N4 H4A O6 0.92 2.25 3.101(5) 153.8 1_556
N4 H4A Cl1 0.92 2.78 3.691(3) 169.0 1_556
N5 H5C O8 0.87 2.37 3.222(5) 167.7 1_556

loop_
_geom_torsion_atom_site_label_1
_geom_torsion_atom_site_label_2
_geom_torsion_atom_site_label_3
_geom_torsion_atom_site_label_4
_geom_torsion
N5 Zn1 N1 C10 -98.7(3)
N2 Zn1 N1 C10 150.3(3)
N4 Zn1 N1 C10 13.5(3)
N5 Zn1 N1 C11 22.1(3)
N2 Zn1 N1 C11 -88.9(3)
N4 Zn1 N1 C11 134.4(3)
N5 Zn1 N1 C1 143.5(3)
N2 Zn1 N1 C1 32.5(3)
N4 Zn1 N1 C1 -104.3(3)
N5 Zn1 N2 C3 -130.8(3)
N4 Zn1 N2 C3 47.9(4)
N3 Zn1 N2 C3 136.1(3)
N1 Zn1 N2 C3 -36.3(3)
N5 Zn1 N2 C4 101.0(3)
N4 Zn1 N2 C4 -80.3(4)
N3 Zn1 N2 C4 7.9(3)
N1 Zn1 N2 C4 -164.5(3)
N5 Zn1 N3 C6 144.6(3)
N2 Zn1 N3 C6 -105.1(3)
N4 Zn1 N3 C6 31.7(3)
N5 Zn1 N3 C5 -90.0(3)
N2 Zn1 N3 C5 20.3(3)
N4 Zn1 N3 C5 157.1(3)
N5 Zn1 N4 C8 -123.5(3)
N2 Zn1 N4 C8 57.8(4)
N3 Zn1 N4 C8 -26.6(3)
N1 Zn1 N4 C8 146.2(3)
N5 Zn1 N4 C9 104.6(3)
N2 Zn1 N4 C9 -74.0(3)
N3 Zn1 N4 C9 -158.4(3)
N1 Zn1 N4 C9 14.4(3)
N2 Zn1 N5 C13 104.3(4)
N4 Zn1 N5 C13 -74.8(4)
N3 Zn1 N5 C13 -170.6(4)
N1 Zn1 N5 C13 9.0(4)
C10 N1 C1 C2 -168.0(5)
C11 N1 C1 C2 70.2(5)
Zn1 N1 C1 C2 -52.3(5)
N1 C1 C2 C3 72.3(7)
C4 N2 C3 C2 -175.8(4)
Zn1 N2 C3 C2 57.1(5)
C1 C2 C3 N2 -72.3(6)
C3 N2 C4 C5 -166.7(4)
Zn1 N2 C4 C5 -35.1(5)
C6 N3 C5 C4 81.9(5)
Zn1 N3 C5 C4 -45.0(4)
N2 C4 C5 N3 55.5(6)
C5 N3 C6 C7 -176.8(4)
Zn1 N3 C6 C7 -56.5(5)
N3 C6 C7 C8 77.6(5)
C9 N4 C8 C7 176.7(4)
Zn1 N4 C8 C7 46.7(5)
C6 C7 C8 N4 -71.2(6)
C8 N4 C9 C10 -175.1(4)
Zn1 N4 C9 C10 -39.6(4)
C11 N1 C10 C9 -158.8(4)
C1 N1 C10 C9 81.5(5)
Zn1 N1 C10 C9 -39.0(4)
N4 C9 C10 N1 54.6(5)
C10 N1 C11 C12 60.4(5)
C1 N1 C11 C12 -179.9(4)
Zn1 N1 C11 C12 -56.2(5)
N1 C11 C12 C13 62.0(7)
Zn1 N5 C13 O2 168.5(3)
Zn1 N5 C13 C12 -9.6(7)
C14 O2 C13 N5 -3.7(7)
C14 O2 C13 C12 174.6(5)
C11 C12 C13 N5 -23.6(7)
C11 C12 C13 O2 158.1(4)
